data_7000811
loop_
_publ_author_name
'Bi, Yanfeng'
'Wang, Xiu-Teng'
'Wang, Bing-Wu'
'Liao, Wuping'
'Wang, Xiaofei'
'Zhang, Hongjie'
'Gao, Song'
'Li, Deqian'

_publ_contact_author 'Prof Dr Wuping Liao'
_publ_section_title
;
 Two MnII2LnIII4 (Ln = Gd, Eu) hexanuclear compounds of
 p-tert-butylsulfinylcalix[4]arene
;
_journal_issue 12
_journal_name_full 'Dalton Transactions'
_journal_page_first 2250
_journal_page_last 2254
_journal_paper_doi 10.1039/b817515b
_journal_year 2009
_chemical_formula_moiety '[Gd4 Mn2 (C40H44O8S4)4 (H2O)2] (H2O)6.28 (CHCl3)7.72'
_chemical_formula_sum 'C167.72 H200.28 Cl23.16 Gd4 Mn2 O40.28 S16'
_chemical_formula_weight 4933.50
_chemical_name_common '[Gd4 Mn2 (C40H44O8S4)4 (H2O)2] (H2O)6.28 (CHCl3)7.72'
_chemical_name_systematic
; 
 ? 
;
_space_group_IT_number 88
_symmetry_cell_setting tetragonal
_symmetry_space_group_name_Hall '-I 4ad'
_symmetry_space_group_name_H-M 'I 41/a :2'
_atom_sites_solution_hydrogens geom
_atom_sites_solution_primary direct
_atom_sites_solution_secondary difmap
_audit_creation_method SHELXL-97
_cell_angle_alpha 90.00
_cell_angle_beta 90.00
_cell_angle_gamma 90.00
_cell_formula_units_Z 4
_cell_length_a 19.7575(6)
_cell_length_b 19.7575(6)
_cell_length_c 65.511(3)
_cell_measurement_reflns_used 8608
_cell_measurement_temperature 184(2)
_cell_measurement_theta_max 28.44
_cell_measurement_theta_min 2.37
_cell_volume 25572.8(16)
_computing_cell_refinement 'SMART (Bruker, 2001)'
_computing_data_collection 'SMART (Bruker, 2001)'
_computing_data_reduction 'SAINT+ (Bruker, 1999)'
_computing_molecular_graphics 'PLATON (Spek, 2003)'
_computing_publication_material 'SHELXTL (1998)'
_computing_structure_refinement 'SHELXL-97 (Sheldrick, 2008)'
_computing_structure_solution 'SHELXS-97 (Sheldrick, 2008)'
_diffrn_ambient_temperature 184(2)
_diffrn_measured_fraction_theta_full 0.997
_diffrn_measured_fraction_theta_max 0.997
_diffrn_measurement_device_type 'Bruker AXS Apex CCD diffractometer'
_diffrn_measurement_method '\w scan'
_diffrn_radiation_monochromator graphite
_diffrn_radiation_source 'fine-focus sealed tube'
_diffrn_radiation_type MoK\a
_diffrn_radiation_wavelength 0.71073
_diffrn_reflns_av_R_equivalents 0.0279
_diffrn_reflns_av_sigmaI/netI 0.0192
_diffrn_reflns_limit_h_max 25
_diffrn_reflns_limit_h_min -21
_diffrn_reflns_limit_k_max 21
_diffrn_reflns_limit_k_min -25
_diffrn_reflns_limit_l_max 85
_diffrn_reflns_limit_l_min -71
_diffrn_reflns_number 124362
_diffrn_reflns_theta_full 27.49
_diffrn_reflns_theta_max 27.49
_diffrn_reflns_theta_min 1.86
_exptl_absorpt_coefficient_mu 1.546
_exptl_absorpt_correction_T_max 0.8013
_exptl_absorpt_correction_T_min 0.6061
_exptl_absorpt_correction_type empirical
_exptl_absorpt_process_details ' SADABS, Sheldrick, 1996'
_exptl_crystal_colour colorless
_exptl_crystal_density_diffrn 1.281
_exptl_crystal_density_method 'not measured'
_exptl_crystal_description block
_exptl_crystal_F_000 9938
_exptl_crystal_size_max 0.36
_exptl_crystal_size_mid 0.22
_exptl_crystal_size_min 0.15
_refine_diff_density_max 3.156
_refine_diff_density_min -2.183
_refine_diff_density_rms 0.211
_refine_ls_extinction_method none
_refine_ls_goodness_of_fit_ref 1.057
_refine_ls_hydrogen_treatment constr
_refine_ls_matrix_type full
_refine_ls_number_parameters 553
_refine_ls_number_reflns 14640
_refine_ls_number_restraints 18
_refine_ls_restrained_S_all 1.060
_refine_ls_R_factor_all 0.1031
_refine_ls_R_factor_gt 0.0852
_refine_ls_shift/su_max 0.001
_refine_ls_shift/su_mean 0.000
_refine_ls_structure_factor_coef Fsqd
_refine_ls_weighting_details 'calc w=1/[\s^2^(Fo^2^)+(0.1685P)^2^+237.2647P] where P=(Fo^2^+2Fc^2^)/3'
_refine_ls_weighting_scheme calc
_refine_ls_wR_factor_gt 0.2510
_refine_ls_wR_factor_ref 0.2676
_reflns_number_gt 11858
_reflns_number_total 14640
_reflns_threshold_expression >2sigma(I)
_cod_data_source_file b817515b2.txt
_cod_data_source_block compound_1_non_squeezed
_cod_original_sg_symbol_H-M I41/a
_cod_database_code 7000811

loop_
_symmetry_equiv_pos_as_xyz
'x, y, z'
'-y+3/4, x+1/4, z+1/4'
'-x+1/2, -y, z+1/2'
'y+3/4, -x+3/4, z+3/4'
'x+1/2, y+1/2, z+1/2'
'-y+5/4, x+3/4, z+3/4'
'-x+1, -y+1/2, z+1'
'y+5/4, -x+5/4, z+5/4'
'-x, -y, -z'
'y-3/4, -x-1/4, -z-1/4'
'x-1/2, y, -z-1/2'
'-y-3/4, x-3/4, -z-3/4'
'-x+1/2, -y+1/2, -z+1/2'
'y-1/4, -x+1/4, -z+1/4'
'x, y+1/2, -z'
'-y-1/4, x-1/4, -z-1/4'

loop_
_atom_site_label
_atom_site_type_symbol
_atom_site_fract_x
_atom_site_fract_y
_atom_site_fract_z
_atom_site_U_iso_or_equiv
_atom_site_adp_type
_atom_site_occupancy
_atom_site_symmetry_multiplicity
_atom_site_calc_flag
_atom_site_refinement_flags
_atom_site_disorder_assembly
_atom_site_disorder_group
Gd1 Gd -0.572605(15) -0.345279(16) 0.072640(5) 0.03594(14) Uani 1 1 d . . .
Mn1 Mn -0.5000 -0.2500 0.03727(2) 0.0365(3) Uani 1 2 d S . .
S1 S -0.58735(13) -0.17991(12) 0.00688(4) 0.0621(6) Uani 1 1 d . . .
S2 S -0.74480(8) -0.31697(10) 0.06473(3) 0.0475(4) Uani 1 1 d . . .
S3 S -0.61687(9) -0.16213(8) 0.12446(2) 0.0398(4) Uani 1 1 d . . .
S4 S -0.49790(9) 0.00462(8) 0.06629(3) 0.0426(4) Uani 1 1 d . . .
O1 O -0.6070(2) -0.2694(2) 0.04492(7) 0.0419(10) Uani 1 1 d . . .
O2 O -0.6210(2) -0.2540(4) 0.08948(9) 0.0613(16) Uani 1 1 d . . .
O3 O -0.5321(3) -0.1327(2) 0.08843(7) 0.0440(11) Uani 1 1 d . . .
O4 O -0.5040(2) -0.1406(2) 0.04448(7) 0.0395(10) Uani 1 1 d . . .
O5 O -0.5335(6) -0.2206(6) 0.00826(17) 0.060(2) Uani 0.50 1 d P . .
O5' O -0.5884(6) -0.1744(6) -0.01454(18) 0.060(2) Uani 0.50 1 d P . .
O6 O -0.6883(3) -0.3672(3) 0.06761(8) 0.0483(11) Uani 1 1 d . . .
O7 O -0.6438(3) -0.1441(3) 0.14568(8) 0.0615(15) Uani 1 1 d . . .
O8 O -0.4340(2) -0.0372(3) 0.06786(8) 0.0447(11) Uani 1 1 d . . .
O9 O -0.5000 -0.2500 0.07142(10) 0.0383(13) Uani 1 2 d S . .
C1 C -0.6637(4) -0.2120(4) 0.01754(11) 0.0463(15) Uani 1 1 d . . .
C2 C -0.7226(4) -0.1965(5) 0.00658(15) 0.062(2) Uani 1 1 d . . .
H2A H -0.7193 -0.1710 -0.0057 0.075 Uiso 1 1 calc R . .
C3 C -0.7844(5) -0.2173(5) 0.01312(17) 0.074(3) Uani 1 1 d . . .
C4 C -0.7867(4) -0.2544(5) 0.03123(16) 0.065(2) Uani 1 1 d . . .
H4A H -0.8293 -0.2696 0.0361 0.078 Uiso 1 1 calc R . .
C5 C -0.7289(4) -0.2697(4) 0.04235(12) 0.0481(16) Uani 1 1 d . . .
C6 C -0.7415(3) -0.2568(4) 0.08473(12) 0.0435(15) Uani 1 1 d . . .
C7 C -0.8049(3) -0.2317(4) 0.09087(14) 0.0522(19) Uani 1 1 d . . .
H7A H -0.8442 -0.2465 0.0838 0.063 Uiso 1 1 calc R . .
C8 C -0.8125(4) -0.1861(4) 0.10680(15) 0.0538(19) Uani 1 1 d . . .
C9 C -0.7549(4) -0.1660(4) 0.11668(13) 0.0498(17) Uani 1 1 d . . .
H9A H -0.7585 -0.1356 0.1278 0.060 Uiso 1 1 calc R . .
C10 C -0.6907(3) -0.1890(3) 0.11082(10) 0.0381(13) Uani 1 1 d . . .
C11 C -0.6053(3) -0.0810(3) 0.11247(9) 0.0357(12) Uani 1 1 d . . .
C12 C -0.6389(4) -0.0246(4) 0.12033(12) 0.0451(15) Uani 1 1 d . . .
H12A H -0.6676 -0.0299 0.1319 0.054 Uiso 1 1 calc R . .
C13 C -0.6313(4) 0.0386(4) 0.11171(13) 0.0490(17) Uani 1 1 d . . .
C14 C -0.5865(3) 0.0441(3) 0.09496(13) 0.0463(16) Uani 1 1 d . . .
H14A H -0.5796 0.0871 0.0888 0.056 Uiso 1 1 calc R . .
C15 C -0.5521(3) -0.0125(3) 0.08727(10) 0.0375(13) Uani 1 1 d . . .
C16 C -0.5440(3) -0.0249(3) 0.04463(11) 0.0410(14) Uani 1 1 d . . .
C17 C -0.5814(4) 0.0275(4) 0.03539(12) 0.0474(16) Uani 1 1 d . . .
H17A H -0.5807 0.0715 0.0412 0.057 Uiso 1 1 calc R . .
C18 C -0.6190(4) 0.0160(4) 0.01791(12) 0.0513(18) Uani 1 1 d . . .
C19 C -0.6174(4) -0.0489(4) 0.01027(11) 0.0482(17) Uani 1 1 d . . .
H19A H -0.6425 -0.0586 -0.0018 0.058 Uiso 1 1 calc R . .
C20 C -0.5816(4) -0.0999(4) 0.01917(11) 0.0435(14) Uani 1 1 d . . .
C21 C -0.6626(3) -0.2515(3) 0.03558(11) 0.0413(14) Uani 1 1 d . . .
C22 C -0.6817(3) -0.2345(3) 0.09474(10) 0.0393(13) Uani 1 1 d . . .
C23 C -0.5610(3) -0.0781(3) 0.09564(9) 0.0342(12) Uani 1 1 d . . .
C24 C -0.5411(3) -0.0917(3) 0.03674(10) 0.0382(13) Uani 1 1 d . . .
C25 C -0.8479(6) -0.2025(8) 0.0001(3) 0.116(5) Uani 1 1 d . . .
C26 C -0.8814(5) -0.1592(5) 0.1136(2) 0.076(3) Uani 1 1 d . . .
C27 C -0.6717(5) 0.0991(4) 0.11993(15) 0.062(2) Uani 1 1 d . . .
C28 C -0.6578(4) 0.0731(5) 0.00689(15) 0.062(2) Uani 1 1 d . . .
C29 C -0.8486(10) -0.1334(10) -0.0080(3) 0.143(6) Uani 1 1 d U . .
H29A H -0.8911 -0.1256 -0.0154 0.215 Uiso 1 1 calc R . .
H29B H -0.8103 -0.1273 -0.0173 0.215 Uiso 1 1 calc R . .
H29C H -0.8450 -0.1010 0.0033 0.215 Uiso 1 1 calc R . .
C30 C -0.8638(18) -0.2602(18) -0.0122(6) 0.254(16) Uani 1 1 d U . .
H30D H -0.8311 -0.2637 -0.0234 0.382 Uiso 1 1 calc R . .
H30E H -0.9095 -0.2552 -0.0179 0.382 Uiso 1 1 calc R . .
H30F H -0.8617 -0.3012 -0.0039 0.382 Uiso 1 1 calc R . .
C31 C -0.9124(8) -0.2042(11) 0.0149(3) 0.139(6) Uani 1 1 d U . .
H31A H -0.9535 -0.1946 0.0071 0.209 Uiso 1 1 calc R . .
H31B H -0.9070 -0.1700 0.0256 0.209 Uiso 1 1 calc R . .
H31C H -0.9161 -0.2491 0.0212 0.209 Uiso 1 1 calc R . .
C32 C -0.9384(5) -0.1803(9) 0.0986(3) 0.137(7) Uani 1 1 d . . .
H32A H -0.9811 -0.1592 0.1028 0.205 Uiso 1 1 calc R . .
H32B H -0.9434 -0.2297 0.0988 0.205 Uiso 1 1 calc R . .
H32C H -0.9266 -0.1656 0.0848 0.205 Uiso 1 1 calc R . .
C33 C -0.8988(6) -0.1837(7) 0.1344(3) 0.110(5) Uani 1 1 d . . .
H33A H -0.8580 -0.1838 0.1429 0.165 Uiso 1 1 calc R . .
H33B H -0.9170 -0.2298 0.1335 0.165 Uiso 1 1 calc R . .
H33C H -0.9328 -0.1538 0.1405 0.165 Uiso 1 1 calc R . .
C34 C -0.8782(6) -0.0802(6) 0.1138(2) 0.093(4) Uani 1 1 d . . .
H34A H -0.8382 -0.0655 0.1214 0.139 Uiso 1 1 calc R . .
H34B H -0.9190 -0.0622 0.1203 0.139 Uiso 1 1 calc R . .
H34C H -0.8755 -0.0635 0.0997 0.139 Uiso 1 1 calc R . .
C35 C -0.7464(5) 0.0827(5) 0.11947(19) 0.075(3) Uani 1 1 d . . .
H35A H -0.7577 0.0607 0.1065 0.112 Uiso 1 1 calc R . .
H35B H -0.7727 0.1245 0.1208 0.112 Uiso 1 1 calc R . .
H35C H -0.7574 0.0521 0.1308 0.112 Uiso 1 1 calc R . .
C36 C -0.6498(6) 0.1133(6) 0.14248(18) 0.087(3) Uani 1 1 d . . .
H36A H -0.6022 0.1271 0.1428 0.130 Uiso 1 1 calc R . .
H36B H -0.6556 0.0721 0.1506 0.130 Uiso 1 1 calc R . .
H36C H -0.6779 0.1496 0.1482 0.130 Uiso 1 1 calc R . .
C37 C -0.6592(6) 0.1630(5) 0.1076(2) 0.090(4) Uani 1 1 d . . .
H37A H -0.6728 0.1553 0.0934 0.135 Uiso 1 1 calc R . .
H37B H -0.6110 0.1745 0.1081 0.135 Uiso 1 1 calc R . .
H37C H -0.6858 0.2003 0.1133 0.135 Uiso 1 1 calc R . .
C38 C -0.6603(8) 0.1369(7) 0.0182(2) 0.116(5) Uani 1 1 d . . .
H38A H -0.6831 0.1714 0.0100 0.173 Uiso 1 1 calc R . .
H38B H -0.6142 0.1518 0.0214 0.173 Uiso 1 1 calc R . .
H38C H -0.6854 0.1302 0.0310 0.173 Uiso 1 1 calc R . .
C39 C -0.6214(8) 0.0838(8) -0.0136(2) 0.129(7) Uani 1 1 d . . .
H39A H -0.6487 0.0642 -0.0247 0.193 Uiso 1 1 calc R . .
H39B H -0.5771 0.0615 -0.0133 0.193 Uiso 1 1 calc R . .
H39C H -0.6153 0.1323 -0.0161 0.193 Uiso 1 1 calc R . .
C40 C -0.7298(5) 0.0515(7) 0.0031(2) 0.100(4) Uani 1 1 d . . .
H40A H -0.7308 0.0033 -0.0004 0.150 Uiso 1 1 calc R . .
H40B H -0.7487 0.0779 -0.0082 0.150 Uiso 1 1 calc R . .
H40C H -0.7568 0.0592 0.0154 0.150 Uiso 1 1 calc R . .
C41 C -0.7124(11) -0.5310(12) 0.0614(3) 0.1084(13) Uiso 0.701(8) 1 d P . .
H41A H -0.6837 -0.4893 0.0617 0.130 Uiso 0.701(8) 1 calc PR . .
Cl1 Cl -0.7182(3) -0.5599(3) 0.08621(9) 0.1084(13) Uiso 0.701(8) 1 d P . .
Cl2 Cl -0.7890(3) -0.5081(3) 0.05119(9) 0.1084(13) Uiso 0.701(8) 1 d P . .
Cl3 Cl -0.6702(3) -0.5905(3) 0.04615(9) 0.1084(13) Uiso 0.701(8) 1 d P . .
C42 C -0.7500(14) -0.0448(14) 0.0542(5) 0.1301(19) Uiso 0.662(9) 1 d P . .
H42A H -0.7368 -0.0400 0.0395 0.156 Uiso 0.662(9) 1 calc PR . .
Cl4 Cl -0.8366(4) -0.0789(4) 0.05316(11) 0.1301(19) Uiso 0.662(9) 1 d P . .
Cl5 Cl -0.6987(4) -0.0972(4) 0.06282(12) 0.1301(19) Uiso 0.662(9) 1 d P . .
Cl6 Cl -0.7491(4) 0.0376(4) 0.06334(12) 0.1301(19) Uiso 0.662(9) 1 d P . .
C43 C -0.949(4) -0.407(4) 0.0478(11) 0.249(6) Uiso 0.567(12) 1 d P . .
H43A H -0.9033 -0.4103 0.0542 0.299 Uiso 0.567(12) 1 calc PR . .
Cl7 Cl -0.9783(10) -0.4704(10) 0.0605(3) 0.249(6) Uiso 0.567(12) 1 d P . .
Cl8 Cl -0.9179(10) -0.4292(10) 0.0230(3) 0.249(6) Uiso 0.567(12) 1 d P . .
Cl9 Cl -0.9585(10) -0.3430(10) 0.0549(3) 0.249(6) Uiso 0.567(12) 1 d P . .
O10 O -0.5198(8) -0.1791(8) -0.0452(2) 0.111(7) Uiso 0.66(3) 1 d P . .
O11 O -0.5881(9) -0.2752(9) -0.0631(3) 0.168(9) Uiso 0.91(4) 1 d P . .

loop_
_atom_site_aniso_label
_atom_site_aniso_U_11
_atom_site_aniso_U_22
_atom_site_aniso_U_33
_atom_site_aniso_U_23
_atom_site_aniso_U_13
_atom_site_aniso_U_12
Gd1 0.03060(19) 0.0430(2) 0.0342(2) -0.00388(11) -0.00008(10) 0.00701(12)
Mn1 0.0360(7) 0.0410(7) 0.0325(6) 0.000 0.000 0.0068(5)
S1 0.0732(14) 0.0660(13) 0.0470(11) -0.0106(9) 0.0113(9) 0.0003(10)
S2 0.0317(8) 0.0498(10) 0.0609(11) -0.0067(8) -0.0035(7) -0.0003(7)
S3 0.0459(8) 0.0388(8) 0.0347(8) 0.0027(6) 0.0000(6) 0.0127(7)
S4 0.0397(8) 0.0340(8) 0.0541(10) 0.0057(7) 0.0007(7) -0.0022(6)
O1 0.033(2) 0.051(3) 0.042(2) -0.002(2) -0.0034(18) 0.0054(19)
O2 0.028(2) 0.101(5) 0.054(3) -0.033(3) 0.002(2) 0.007(3)
O3 0.056(3) 0.032(2) 0.045(3) 0.0029(18) 0.014(2) 0.010(2)
O4 0.042(2) 0.038(2) 0.038(2) 0.0046(18) -0.0017(18) 0.0042(18)
O5 0.065(5) 0.071(5) 0.042(4) -0.006(3) -0.001(3) 0.018(4)
O5' 0.065(5) 0.071(5) 0.042(4) -0.006(3) -0.001(3) 0.018(4)
O6 0.039(2) 0.053(3) 0.053(3) -0.005(2) -0.006(2) -0.002(2)
O7 0.082(4) 0.069(4) 0.034(3) 0.003(2) 0.007(3) 0.026(3)
O8 0.040(2) 0.045(3) 0.050(3) 0.006(2) -0.001(2) -0.003(2)
O9 0.037(3) 0.036(3) 0.042(3) 0.000 0.000 0.005(3)
C1 0.047(4) 0.045(4) 0.047(4) -0.007(3) -0.010(3) 0.007(3)
C2 0.054(5) 0.068(5) 0.065(5) -0.004(4) -0.022(4) 0.013(4)
C3 0.063(5) 0.076(6) 0.083(7) 0.007(5) -0.038(5) 0.013(5)
C4 0.041(4) 0.070(6) 0.085(6) -0.012(5) -0.015(4) 0.000(4)
C5 0.036(3) 0.050(4) 0.059(4) -0.005(3) -0.012(3) 0.008(3)
C6 0.029(3) 0.045(4) 0.057(4) -0.001(3) 0.006(3) 0.009(3)
C7 0.026(3) 0.045(4) 0.086(6) 0.002(4) 0.011(3) 0.005(3)
C8 0.030(3) 0.040(4) 0.091(6) 0.004(4) 0.016(3) 0.007(3)
C9 0.046(4) 0.043(4) 0.061(4) 0.000(3) 0.014(3) 0.010(3)
C10 0.035(3) 0.036(3) 0.043(3) 0.007(3) 0.006(2) 0.004(2)
C11 0.037(3) 0.035(3) 0.035(3) 0.001(2) -0.004(2) 0.007(2)
C12 0.039(3) 0.045(4) 0.051(4) -0.005(3) 0.000(3) 0.007(3)
C13 0.046(4) 0.037(3) 0.064(5) -0.012(3) 0.001(3) 0.007(3)
C14 0.038(3) 0.033(3) 0.068(5) -0.002(3) 0.001(3) 0.002(3)
C15 0.035(3) 0.032(3) 0.045(3) -0.001(2) -0.002(2) 0.002(2)
C16 0.039(3) 0.037(3) 0.047(4) 0.008(3) 0.003(3) 0.004(3)
C17 0.040(3) 0.043(4) 0.059(4) 0.017(3) 0.009(3) 0.005(3)
C18 0.039(3) 0.059(4) 0.056(4) 0.024(3) 0.005(3) 0.013(3)
C19 0.037(3) 0.064(5) 0.043(4) 0.017(3) -0.003(3) 0.009(3)
C20 0.042(3) 0.046(4) 0.043(3) 0.008(3) 0.002(3) 0.005(3)
C21 0.034(3) 0.043(3) 0.047(4) -0.008(3) -0.006(3) 0.006(3)
C22 0.030(3) 0.046(3) 0.042(3) 0.001(3) 0.008(2) -0.001(3)
C23 0.035(3) 0.032(3) 0.036(3) -0.002(2) -0.007(2) 0.004(2)
C24 0.033(3) 0.041(3) 0.041(3) 0.010(3) 0.004(2) 0.005(2)
C25 0.064(7) 0.108(10) 0.176(15) 0.024(10) -0.056(9) 0.010(6)
C26 0.045(4) 0.059(5) 0.123(9) -0.004(5) 0.030(5) 0.013(4)
C27 0.065(5) 0.042(4) 0.081(6) -0.011(4) 0.005(4) 0.022(4)
C28 0.049(4) 0.067(5) 0.072(5) 0.030(4) 0.002(4) 0.020(4)
C29 0.128(9) 0.152(10) 0.150(10) 0.037(8) -0.034(8) 0.027(8)
C30 0.250(18) 0.259(18) 0.254(18) -0.011(10) -0.033(10) 0.011(10)
C31 0.093(8) 0.161(10) 0.164(10) 0.030(8) -0.031(7) 0.015(7)
C32 0.032(5) 0.122(11) 0.26(2) -0.052(13) 0.013(8) 0.023(6)
C33 0.081(8) 0.086(8) 0.163(14) 0.028(8) 0.074(9) 0.021(6)
C34 0.063(6) 0.078(7) 0.137(11) 0.007(7) 0.028(6) 0.035(5)
C35 0.054(5) 0.064(6) 0.107(8) -0.020(5) 0.005(5) 0.018(4)
C36 0.093(8) 0.076(7) 0.090(7) -0.037(6) -0.012(6) 0.037(6)
C37 0.099(8) 0.038(4) 0.132(10) 0.009(5) 0.033(7) 0.021(5)
C38 0.141(12) 0.085(8) 0.121(11) 0.028(8) -0.012(9) 0.070(9)
C39 0.132(12) 0.138(12) 0.117(11) 0.093(10) 0.034(9) 0.058(10)
C40 0.055(6) 0.115(10) 0.131(11) 0.044(8) -0.008(6) 0.023(6)

loop_
_atom_type_symbol
_atom_type_description
_atom_type_scat_dispersion_real
_atom_type_scat_dispersion_imag
_atom_type_scat_source
C C 0.0033 0.0016 'International Tables Vol C Tables 4.2.6.8 and 6.1.1.4'
H H 0.0000 0.0000 'International Tables Vol C Tables 4.2.6.8 and 6.1.1.4'
Cl Cl 0.1484 0.1585 'International Tables Vol C Tables 4.2.6.8 and 6.1.1.4'
Gd Gd -0.1653 3.9035 'International Tables Vol C Tables 4.2.6.8 and 6.1.1.4'
Mn Mn 0.3368 0.7283 'International Tables Vol C Tables 4.2.6.8 and 6.1.1.4'
O O 0.0106 0.0060 'International Tables Vol C Tables 4.2.6.8 and 6.1.1.4'
S S 0.1246 0.1234 'International Tables Vol C Tables 4.2.6.8 and 6.1.1.4'

loop_
_geom_angle_atom_site_label_1
_geom_angle_atom_site_label_2
_geom_angle_atom_site_label_3
_geom_angle
_geom_angle_site_symmetry_1
_geom_angle_site_symmetry_3
_geom_angle_publ_flag
O2 Gd1 O8 148.8(2) . 7_344 ?
O2 Gd1 O6 78.99(18) . . ?
O8 Gd1 O6 81.57(18) 7_344 . ?
O2 Gd1 O3 107.26(17) . 7_344 ?
O8 Gd1 O3 80.02(16) 7_344 7_344 ?
O6 Gd1 O3 151.97(19) . 7_344 ?
O2 Gd1 O9 69.37(17) . . ?
O8 Gd1 O9 138.44(12) 7_344 . ?
O6 Gd1 O9 136.96(14) . . ?
O3 Gd1 O9 68.25(14) 7_344 . ?
O2 Gd1 O7 77.6(2) . 12_566 ?
O8 Gd1 O7 74.5(2) 7_344 12_566 ?
O6 Gd1 O7 77.3(2) . 12_566 ?
O3 Gd1 O7 77.6(2) 7_344 12_566 ?
O9 Gd1 O7 121.1(2) . 12_566 ?
O2 Gd1 O4 135.6(2) . 7_344 ?
O8 Gd1 O4 75.38(16) 7_344 7_344 ?
O6 Gd1 O4 118.96(17) . 7_344 ?
O3 Gd1 O4 76.23(17) 7_344 7_344 ?
O9 Gd1 O4 71.61(17) . 7_344 ?
O7 Gd1 O4 142.9(2) 12_566 7_344 ?
O2 Gd1 O1 76.3(2) . . ?
O8 Gd1 O1 121.44(17) 7_344 . ?
O6 Gd1 O1 74.84(17) . . ?
O3 Gd1 O1 133.06(17) 7_344 . ?
O9 Gd1 O1 69.94(16) . . ?
O7 Gd1 O1 144.7(2) 12_566 . ?
O4 Gd1 O1 71.16(16) 7_344 . ?
O2 Gd1 Mn1 93.97(17) . . ?
O8 Gd1 Mn1 116.41(12) 7_344 . ?
O6 Gd1 Mn1 115.33(14) . . ?
O3 Gd1 Mn1 91.83(13) 7_344 . ?
O9 Gd1 Mn1 42.46(16) . . ?
O7 Gd1 Mn1 163.55(13) 12_566 . ?
O4 Gd1 Mn1 41.92(11) 7_344 . ?
O1 Gd1 Mn1 41.79(11) . . ?
O5 Mn1 O5 49.8(6) . 7_344 ?
O5 Mn1 O1 87.2(4) . . ?
O5 Mn1 O1 117.4(4) 7_344 . ?
O5 Mn1 O1 117.4(4) . 7_344 ?
O5 Mn1 O1 87.2(4) 7_344 7_344 ?
O1 Mn1 O1 153.8(3) . 7_344 ?
O5 Mn1 O4 84.9(4) . . ?
O5 Mn1 O4 118.4(4) 7_344 . ?
O1 Mn1 O4 94.97(17) . . ?
O1 Mn1 O4 79.43(17) 7_344 . ?
O5 Mn1 O4 118.4(4) . 7_344 ?
O5 Mn1 O4 84.9(4) 7_344 7_344 ?
O1 Mn1 O4 79.43(17) . 7_344 ?
O1 Mn1 O4 94.97(17) 7_344 7_344 ?
O4 Mn1 O4 155.4(2) . 7_344 ?
O5 Mn1 O9 155.1(3) . . ?
O5 Mn1 O9 155.1(3) 7_344 . ?
O1 Mn1 O9 76.88(13) . . ?
O1 Mn1 O9 76.88(13) 7_344 . ?
O4 Mn1 O9 77.69(12) . . ?
O4 Mn1 O9 77.69(12) 7_344 . ?
O5 Mn1 Gd1 127.9(4) . 7_344 ?
O5 Mn1 Gd1 131.0(4) 7_344 7_344 ?
O1 Mn1 Gd1 110.80(13) . 7_344 ?
O1 Mn1 Gd1 47.73(13) 7_344 7_344 ?
O4 Mn1 Gd1 46.49(12) . 7_344 ?
O4 Mn1 Gd1 112.96(13) 7_344 7_344 ?
O9 Mn1 Gd1 45.607(17) . 7_344 ?
O5 Mn1 Gd1 131.0(4) . . ?
O5 Mn1 Gd1 127.9(4) 7_344 . ?
O1 Mn1 Gd1 47.73(13) . . ?
O1 Mn1 Gd1 110.79(13) 7_344 . ?
O4 Mn1 Gd1 112.96(13) . . ?
O4 Mn1 Gd1 46.49(12) 7_344 . ?
O9 Mn1 Gd1 45.608(17) . . ?
Gd1 Mn1 Gd1 91.22(3) 7_344 . ?
O5 S1 O5' 97.2(7) . . ?
O5 S1 C20 116.9(6) . . ?
O5' S1 C20 112.5(6) . . ?
O5 S1 C1 115.7(6) . . ?
O5' S1 C1 114.0(6) . . ?
C20 S1 C1 101.1(3) . . ?
O6 S2 C5 108.7(3) . . ?
O6 S2 C6 108.8(3) . . ?
C5 S2 C6 104.6(4) . . ?
O7 S3 C10 103.8(3) . . ?
O7 S3 C11 103.5(3) . . ?
C10 S3 C11 98.6(3) . . ?
O8 S4 C15 110.3(3) . . ?
O8 S4 C16 107.5(3) . . ?
C15 S4 C16 104.2(3) . . ?
C21 O1 Mn1 130.7(5) . . ?
C21 O1 Gd1 138.3(5) . . ?
Mn1 O1 Gd1 90.48(16) . . ?
C22 O2 Gd1 137.1(5) . . ?
C23 O3 Gd1 134.0(4) . 7_344 ?
C24 O4 Mn1 131.0(4) . . ?
C24 O4 Gd1 137.1(4) . 7_344 ?
Mn1 O4 Gd1 91.59(16) . 7_344 ?
S1 O5 O5 174.3(11) . 7_344 ?
S1 O5 Mn1 118.7(7) . . ?
O5 O5 Mn1 65.1(3) 7_344 . ?
S2 O6 Gd1 128.2(3) . . ?
S3 O7 Gd1 126.0(3) . 14_545 ?
S4 O8 Gd1 126.6(3) . 7_344 ?
Mn1 O9 Gd1 91.93(15) . 7_344 ?
Mn1 O9 Gd1 91.93(15) . . ?
Gd1 O9 Gd1 176.1(3) 7_344 . ?
C2 C1 C21 124.1(8) . . ?
C2 C1 S1 115.2(7) . . ?
C21 C1 S1 120.7(5) . . ?
C3 C2 C1 121.3(9) . . ?
C3 C2 H2A 119.3 . . ?
C1 C2 H2A 119.3 . . ?
C2 C3 C4 117.1(8) . . ?
C2 C3 C25 119.9(11) . . ?
C4 C3 C25 122.9(11) . . ?
C5 C4 C3 122.3(9) . . ?
C5 C4 H4A 118.8 . . ?
C3 C4 H4A 118.8 . . ?
C4 C5 C21 122.4(8) . . ?
C4 C5 S2 113.9(7) . . ?
C21 C5 S2 123.6(5) . . ?
C7 C6 C22 120.0(7) . . ?
C7 C6 S2 114.6(6) . . ?
C22 C6 S2 125.4(5) . . ?
C8 C7 C6 122.7(7) . . ?
C8 C7 H7A 118.6 . . ?
C6 C7 H7A 118.6 . . ?
C9 C8 C7 117.0(6) . . ?
C9 C8 C26 120.2(8) . . ?
C7 C8 C26 122.8(8) . . ?
C8 C9 C10 122.0(7) . . ?
C8 C9 H9A 119.0 . . ?
C10 C9 H9A 119.0 . . ?
C22 C10 C9 122.0(7) . . ?
C22 C10 S3 117.7(5) . . ?
C9 C10 S3 120.3(6) . . ?
C12 C11 C23 123.5(6) . . ?
C12 C11 S3 119.3(5) . . ?
C23 C11 S3 117.1(4) . . ?
C13 C12 C11 121.3(7) . . ?
C13 C12 H12A 119.3 . . ?
C11 C12 H12A 119.3 . . ?
C12 C13 C14 117.1(6) . . ?
C12 C13 C27 120.3(7) . . ?
C14 C13 C27 122.5(7) . . ?
C15 C14 C13 121.4(7) . . ?
C15 C14 H14A 119.3 . . ?
C13 C14 H14A 119.3 . . ?
C14 C15 C23 122.0(6) . . ?
C14 C15 S4 114.8(5) . . ?
C23 C15 S4 123.3(5) . . ?
C17 C16 C24 123.2(7) . . ?
C17 C16 S4 111.6(6) . . ?
C24 C16 S4 125.1(5) . . ?
C18 C17 C16 121.1(7) . . ?
C18 C17 H17A 119.4 . . ?
C16 C17 H17A 119.4 . . ?
C19 C18 C17 116.2(6) . . ?
C19 C18 C28 121.5(8) . . ?
C17 C18 C28 122.3(8) . . ?
C20 C19 C18 123.0(7) . . ?
C20 C19 H19A 118.5 . . ?
C18 C19 H19A 118.5 . . ?
C19 C20 C24 124.0(7) . . ?
C19 C20 S1 115.5(6) . . ?
C24 C20 S1 120.5(5) . . ?
O1 C21 C1 123.6(6) . . ?
O1 C21 C5 123.9(7) . . ?
C1 C21 C5 112.6(6) . . ?
O2 C22 C10 120.4(6) . . ?
O2 C22 C6 123.4(6) . . ?
C10 C22 C6 116.2(6) . . ?
O3 C23 C11 121.4(6) . . ?
O3 C23 C15 124.0(6) . . ?
C11 C23 C15 114.6(5) . . ?
O4 C24 C20 123.1(6) . . ?
O4 C24 C16 124.4(6) . . ?
C20 C24 C16 112.5(6) . . ?
C30 C25 C29 122(2) . . ?
C30 C25 C3 109.8(17) . . ?
C29 C25 C3 112.6(12) . . ?
C30 C25 C31 98.7(19) . . ?
C29 C25 C31 103.4(14) . . ?
C3 C25 C31 107.8(14) . . ?
C33 C26 C8 111.1(9) . . ?
C33 C26 C32 109.0(12) . . ?
C8 C26 C32 111.6(9) . . ?
C33 C26 C34 109.2(10) . . ?
C8 C26 C34 108.3(7) . . ?
C32 C26 C34 107.6(11) . . ?
C35 C27 C37 109.1(9) . . ?
C35 C27 C13 109.4(7) . . ?
C37 C27 C13 112.1(8) . . ?
C35 C27 C36 109.1(9) . . ?
C37 C27 C36 108.0(9) . . ?
C13 C27 C36 109.1(7) . . ?
C38 C28 C40 107.2(10) . . ?
C38 C28 C39 110.0(11) . . ?
C40 C28 C39 109.6(11) . . ?
C38 C28 C18 114.1(9) . . ?
C40 C28 C18 109.8(8) . . ?
C39 C28 C18 106.1(7) . . ?
C25 C29 H29A 109.5 . . ?
C25 C29 H29B 109.5 . . ?
H29A C29 H29B 109.5 . . ?
C25 C29 H29C 109.5 . . ?
H29A C29 H29C 109.5 . . ?
H29B C29 H29C 109.5 . . ?
C25 C30 H30D 109.5 . . ?
C25 C30 H30E 109.5 . . ?
H30D C30 H30E 109.5 . . ?
C25 C30 H30F 109.5 . . ?
H30D C30 H30F 109.5 . . ?
H30E C30 H30F 109.5 . . ?
C25 C31 H31A 109.5 . . ?
C25 C31 H31B 109.5 . . ?
H31A C31 H31B 109.5 . . ?
C25 C31 H31C 109.5 . . ?
H31A C31 H31C 109.5 . . ?
H31B C31 H31C 109.5 . . ?
C26 C32 H32A 109.5 . . ?
C26 C32 H32B 109.5 . . ?
H32A C32 H32B 109.5 . . ?
C26 C32 H32C 109.5 . . ?
H32A C32 H32C 109.5 . . ?
H32B C32 H32C 109.5 . . ?
C26 C33 H33A 109.5 . . ?
C26 C33 H33B 109.5 . . ?
H33A C33 H33B 109.5 . . ?
C26 C33 H33C 109.5 . . ?
H33A C33 H33C 109.5 . . ?
H33B C33 H33C 109.5 . . ?
C26 C34 H34A 109.5 . . ?
C26 C34 H34B 109.5 . . ?
H34A C34 H34B 109.5 . . ?
C26 C34 H34C 109.5 . . ?
H34A C34 H34C 109.5 . . ?
H34B C34 H34C 109.5 . . ?
C27 C35 H35A 109.5 . . ?
C27 C35 H35B 109.5 . . ?
H35A C35 H35B 109.5 . . ?
C27 C35 H35C 109.5 . . ?
H35A C35 H35C 109.5 . . ?
H35B C35 H35C 109.5 . . ?
C27 C36 H36A 109.5 . . ?
C27 C36 H36B 109.5 . . ?
H36A C36 H36B 109.5 . . ?
C27 C36 H36C 109.5 . . ?
H36A C36 H36C 109.5 . . ?
H36B C36 H36C 109.5 . . ?
C27 C37 H37A 109.5 . . ?
C27 C37 H37B 109.5 . . ?
H37A C37 H37B 109.5 . . ?
C27 C37 H37C 109.5 . . ?
H37A C37 H37C 109.5 . . ?
H37B C37 H37C 109.5 . . ?
C28 C38 H38A 109.5 . . ?
C28 C38 H38B 109.5 . . ?
H38A C38 H38B 109.5 . . ?
C28 C38 H38C 109.5 . . ?
H38A C38 H38C 109.5 . . ?
H38B C38 H38C 109.5 . . ?
C28 C39 H39A 109.5 . . ?
C28 C39 H39B 109.5 . . ?
H39A C39 H39B 109.5 . . ?
C28 C39 H39C 109.5 . . ?
H39A C39 H39C 109.5 . . ?
H39B C39 H39C 109.5 . . ?
C28 C40 H40A 109.5 . . ?
C28 C40 H40B 109.5 . . ?
H40A C40 H40B 109.5 . . ?
C28 C40 H40C 109.5 . . ?
H40A C40 H40C 109.5 . . ?
H40B C40 H40C 109.5 . . ?
Cl2 C41 Cl1 113.4(13) . . ?
Cl2 C41 Cl3 111.9(13) . . ?
Cl1 C41 Cl3 110.2(13) . . ?
Cl2 C41 H41A 107.0 . . ?
Cl1 C41 H41A 107.0 . . ?
Cl3 C41 H41A 107.0 . . ?
Cl5 C42 Cl6 119.6(18) . . ?
Cl5 C42 Cl4 112.0(17) . . ?
Cl6 C42 Cl4 111.4(16) . . ?
Cl5 C42 H42A 104.0 . . ?
Cl6 C42 H42A 104.0 . . ?
Cl4 C42 H42A 104.0 . . ?
Cl9 C43 Cl7 120(5) . . ?
Cl9 C43 Cl8 126(5) . . ?
Cl7 C43 Cl8 113(4) . . ?
Cl9 C43 H43A 92.8 . . ?
Cl7 C43 H43A 92.8 . . ?
Cl8 C43 H43A 92.8 . . ?

loop_
_geom_bond_atom_site_label_1
_geom_bond_atom_site_label_2
_geom_bond_distance
_geom_bond_site_symmetry_2
_geom_bond_publ_flag
Gd1 O2 2.320(6) . ?
Gd1 O8 2.347(5) 7_344 ?
Gd1 O6 2.349(5) . ?
Gd1 O3 2.353(5) 7_344 ?
Gd1 O9 2.3681(4) . ?
Gd1 O7 2.378(5) 12_566 ?
Gd1 O4 2.403(5) 7_344 ?
Gd1 O1 2.451(5) . ?
Gd1 Mn1 3.3121(10) . ?
Mn1 O5 2.095(11) . ?
Mn1 O5 2.095(11) 7_344 ?
Mn1 O1 2.207(5) . ?
Mn1 O1 2.207(5) 7_344 ?
Mn1 O4 2.214(5) . ?
Mn1 O4 2.214(5) 7_344 ?
Mn1 O9 2.237(7) . ?
Mn1 Gd1 3.3120(10) 7_344 ?
S1 O5 1.336(12) . ?
S1 O5' 1.407(12) . ?
S1 C20 1.778(8) . ?
S1 C1 1.779(8) . ?
S2 O6 1.505(6) . ?
S2 C5 1.766(9) . ?
S2 C6 1.770(8) . ?
S3 O7 1.530(5) . ?
S3 C10 1.791(7) . ?
S3 C11 1.800(6) . ?
S4 O8 1.512(5) . ?
S4 C15 1.775(7) . ?
S4 C16 1.784(7) . ?
O1 C21 1.306(8) . ?
O2 C22 1.306(8) . ?
O3 C23 1.310(7) . ?
O3 Gd1 2.353(5) 7_344 ?
O4 C24 1.315(8) . ?
O4 Gd1 2.403(5) 7_344 ?
O5 O5 1.76(2) 7_344 ?
O7 Gd1 2.379(5) 14_545 ?
O8 Gd1 2.347(5) 7_344 ?
O9 Gd1 2.3680(4) 7_344 ?
C1 C2 1.401(10) . ?
C1 C21 1.417(10) . ?
C2 C3 1.357(15) . ?
C2 H2A 0.9500 . ?
C3 C4 1.395(15) . ?
C3 C25 1.546(13) . ?
C4 C5 1.387(11) . ?
C4 H4A 0.9500 . ?
C5 C21 1.430(10) . ?
C6 C7 1.407(9) . ?
C6 C22 1.421(10) . ?
C7 C8 1.386(12) . ?
C7 H7A 0.9500 . ?
C8 C9 1.368(12) . ?
C8 C26 1.528(10) . ?
C9 C10 1.401(9) . ?
C9 H9A 0.9500 . ?
C10 C22 1.396(9) . ?
C11 C12 1.394(9) . ?
C11 C23 1.409(9) . ?
C12 C13 1.379(11) . ?
C12 H12A 0.9500 . ?
C13 C14 1.414(11) . ?
C13 C27 1.536(10) . ?
C14 C15 1.402(9) . ?
C14 H14A 0.9500 . ?
C15 C23 1.419(9) . ?
C16 C17 1.409(9) . ?
C16 C24 1.418(10) . ?
C17 C18 1.384(12) . ?
C17 H17A 0.9500 . ?
C18 C19 1.377(12) . ?
C18 C28 1.543(10) . ?
C19 C20 1.363(9) . ?
C19 H19A 0.9500 . ?
C20 C24 1.410(10) . ?
C25 C30 1.43(3) . ?
C25 C29 1.47(2) . ?
C25 C31 1.60(3) . ?
C26 C33 1.485(18) . ?
C26 C32 1.55(2) . ?
C26 C34 1.561(15) . ?
C27 C35 1.512(14) . ?
C27 C37 1.519(14) . ?
C27 C36 1.564(14) . ?
C28 C38 1.464(17) . ?
C28 C40 1.507(15) . ?
C28 C39 1.540(15) . ?
C29 H29A 0.9800 . ?
C29 H29B 0.9800 . ?
C29 H29C 0.9800 . ?
C30 H30D 0.9800 . ?
C30 H30E 0.9800 . ?
C30 H30F 0.9800 . ?
C31 H31A 0.9800 . ?
C31 H31B 0.9800 . ?
C31 H31C 0.9800 . ?
C32 H32A 0.9800 . ?
C32 H32B 0.9800 . ?
C32 H32C 0.9800 . ?
C33 H33A 0.9800 . ?
C33 H33B 0.9800 . ?
C33 H33C 0.9800 . ?
C34 H34A 0.9800 . ?
C34 H34B 0.9800 . ?
C34 H34C 0.9800 . ?
C35 H35A 0.9800 . ?
C35 H35B 0.9800 . ?
C35 H35C 0.9800 . ?
C36 H36A 0.9800 . ?
C36 H36B 0.9800 . ?
C36 H36C 0.9800 . ?
C37 H37A 0.9800 . ?
C37 H37B 0.9800 . ?
C37 H37C 0.9800 . ?
C38 H38A 0.9800 . ?
C38 H38B 0.9800 . ?
C38 H38C 0.9800 . ?
C39 H39A 0.9800 . ?
C39 H39B 0.9800 . ?
C39 H39C 0.9800 . ?
C40 H40A 0.9800 . ?
C40 H40B 0.9800 . ?
C40 H40C 0.9800 . ?
C41 Cl2 1.71(2) . ?
C41 Cl1 1.73(2) . ?
C41 Cl3 1.76(2) . ?
C41 H41A 1.0000 . ?
C42 Cl5 1.56(3) . ?
C42 Cl6 1.73(3) . ?
C42 Cl4 1.84(3) . ?
C42 H42A 1.0000 . ?
C43 Cl9 1.35(7) . ?
C43 Cl7 1.62(7) . ?
C43 Cl8 1.79(7) . ?
C43 H43A 1.0000 . ?
